data_1543328
loop_
_publ_author_name
'Caffy, F.'
'Delbosc, N.'
'Ch\'avez, P.'
'L\'ev\^eque, P.'
'Faure-Vincent, J.'
'Travers, J.-P.'
'Djurado, D.'
'P\'ecaut, J.'
'Gr\'evin, B.'
'Lemaitre, N.'
'Leclerc, N.'
'Demadrille, R.'

_publ_section_title
;
 Synthesis, optoelectronic properties and photovoltaic performances of
 wide band-gap copolymers based on dibenzosilole and quinoxaline units,
 rivals to P3HT
;
_journal_issue 25
_journal_name_full 'Polym. Chem.'
_journal_page_first 4160
_journal_paper_doi 10.1039/C6PY00370B
_journal_volume 7
_journal_year 2016
_chemical_formula_moiety 'C40 H46 N2 S4'
_chemical_formula_sum 'C40 H46 N2 S4'
_chemical_formula_weight 683.03
_chemical_name_systematic 2,3-bis(5-octylthiophen-2-yl)-5,8-di(thiophen-2-yl)quinoxaline
_space_group_crystal_system tetragonal
_space_group_IT_number 88
_space_group_name_Hall '-I 4ad'
_space_group_name_H-M_alt 'I 41/a'
_symmetry_space_group_name_Hall '-I 4ad'
_symmetry_space_group_name_H-M 'I 41/a :2'
_atom_sites_solution_hydrogens mixed
_audit_creation_date 2015-11-10
_audit_creation_method
;
Olex2 1.2
(compiled 2015.09.30 svn.r3233 for OlexSys, GUI svn.r5103)
;
_audit_update_record
;
2016-03-01 deposited with the CCDC.
2016-05-05 downloaded from the CCDC.
;
_cell_angle_alpha 90
_cell_angle_beta 90
_cell_angle_gamma 90
_cell_formula_units_Z 16
_cell_length_a 17.5664(3)
_cell_length_b 17.5664(3)
_cell_length_c 44.8654(11)
_cell_measurement_reflns_used 2809
_cell_measurement_temperature 150(2)
_cell_measurement_theta_max 31.6660
_cell_measurement_theta_min 3.7340
_cell_volume 13844.5(5)
_computing_cell_refinement
;
Agilent Technologies, (2013), CrysAlisPro Software system, 
version 1.171. 36.28, Agilent Technologies UK Ltd, Oxford, UK
;
_computing_data_collection
;
Agilent Technologies, (2013), CrysAlisPro Software system, 
version 1.171.37.31, Agilent Technologies UK Ltd, Oxford, UK
;
_computing_data_reduction
;
Agilent Technologies, (2013), CrysAlisPro Software system, 
version 1.171. 36.28, Agilent Technologies UK Ltd, Oxford, UK
;
_computing_molecular_graphics 'Olex2 (Dolomanov et al., 2009)'
_computing_publication_material 'Olex2 (Dolomanov et al., 2009)'
_computing_structure_refinement
;
OLEX2: a complete structure solution, refinement and analysis program 
(O. V. Dolomanov, L. J. Bourhis, R. J. Gildea, J. A. K. Howard and 
H. Puschmann. J. Appl. Cryst. 2009, 42, 339-34).
;
_computing_structure_solution
;
SUPERFLIP program (Palatinus, L. & Chapuis, G. J. Appl. Cryst., 2007,
 40, 786-790)
;
_diffrn_ambient_temperature 150(2)
_diffrn_detector_area_resol_mean 15.9653
_diffrn_measured_fraction_theta_full 0.998
_diffrn_measured_fraction_theta_max 0.996
_diffrn_measurement_details
;
  1 omega   39.00   89.25   0.7500    2.0000
omega____ theta____ kappa____ phi______ frames
    -       25.7176  178.0000  -30.0000 67

  2 omega  -35.00   45.25   0.7500    2.0000
omega____ theta____ kappa____ phi______ frames
    -      -27.4364   19.0000  120.0000 107
;
_diffrn_measurement_device_type 'Xcalibur, Sapphire3'
_diffrn_measurement_method '\w scans'
_diffrn_radiation_type MoK\a
_diffrn_radiation_wavelength 0.71073
_diffrn_reflns_av_R_equivalents 0.0423
_diffrn_reflns_av_unetI/netI 0.0770
_diffrn_reflns_Laue_measured_fraction_full 0.998
_diffrn_reflns_Laue_measured_fraction_max 0.996
_diffrn_reflns_limit_h_max 21
_diffrn_reflns_limit_h_min -24
_diffrn_reflns_limit_k_max 22
_diffrn_reflns_limit_k_min -25
_diffrn_reflns_limit_l_max 63
_diffrn_reflns_limit_l_min -38
_diffrn_reflns_number 21885
_diffrn_reflns_point_group_measured_fraction_full 0.998
_diffrn_reflns_point_group_measured_fraction_max 0.996
_diffrn_reflns_theta_full 25.242
_diffrn_reflns_theta_max 30.506
_diffrn_reflns_theta_min 3.180
_diffrn_source 'Enhance (Mo) X-ray Source'
_exptl_absorpt_coefficient_mu 0.307
_exptl_absorpt_correction_T_max 0.895
_exptl_absorpt_correction_T_min 0.840
_exptl_absorpt_correction_type analytical
_exptl_absorpt_process_details
;
CrysAlisPro, Agilent Technologies,
Version 1.171.37.31 (release 14-01-2014 CrysAlis171 .NET)
(compiled Jan 14 2014,18:38:05)
Analytical numeric absorption correction using a multifaceted crystal
            model based on expressions derived by R.C. Clark & J.S. Reid.
(Clark, R. C. & Reid, J. S. (1995). Acta Cryst. A51, 887-897)
Empirical absorption correction using spherical harmonics,
 implemented in SCALE3 ABSPACK scaling algorithm.
;
_exptl_crystal_colour 'translucent intense orange'
_exptl_crystal_density_diffrn 1.311
_exptl_crystal_description block
_exptl_crystal_F_000 5824
_exptl_crystal_size_max 0.869
_exptl_crystal_size_mid 0.614
_exptl_crystal_size_min 0.451
_refine_diff_density_max 0.379
_refine_diff_density_min -0.478
_refine_diff_density_rms 0.066
_refine_ls_extinction_method none
_refine_ls_goodness_of_fit_ref 1.032
_refine_ls_hydrogen_treatment mixed
_refine_ls_matrix_type full
_refine_ls_number_parameters 610
_refine_ls_number_reflns 10530
_refine_ls_number_restraints 20
_refine_ls_restrained_S_all 1.037
_refine_ls_R_factor_all 0.1014
_refine_ls_R_factor_gt 0.0556
_refine_ls_shift/su_max 0.001
_refine_ls_shift/su_mean 0.000
_refine_ls_structure_factor_coef Fsqd
_refine_ls_weighting_details 'w=1/[\s^2^(Fo^2^)+(0.0533P)^2^+2.0702P] where P=(Fo^2^+2Fc^2^)/3'
_refine_ls_weighting_scheme calc
_refine_ls_wR_factor_gt 0.1151
_refine_ls_wR_factor_ref 0.1373
_reflns_Friedel_coverage 0.000
_reflns_number_gt 6769
_reflns_number_total 10530
_reflns_threshold_expression 'I > 2\s(I)'
_cod_data_source_file c6py00370b2.cif
_cod_data_source_block fc73
_cod_depositor_comments 'Adding full bibliography for 1543328--1543330.cif.'
_cod_original_cell_volume 13844.4(5)
_cod_database_code 1543328
_shelxl_version_number 2013-4
_shelx_space_group_comment
;
The symmetry employed for this shelxl refinement is uniquely defined 
by the following loop, which should always be used as a source of 
symmetry information in preference to the above space-group names. 
They are only intended as comments. 
;
_shelx_estimated_absorpt_t_max 0.874
_shelx_estimated_absorpt_t_min 0.776
_olex2_refinement_description
;
1. Fixed Uiso
 At 1.2 times of:
  All C(H) groups
2. Restrained distances
 C3A-C1 = C3A-C4 = C3-C2 = C3-C4
 1.41 with sigma of 0.01
 S1-C1 = S1-C4 = S1A-C2 = S1A-C4
 1.7 with sigma of 0.01
3. Uiso/Uaniso restraints and constraints
S1 \\sim C3A \\sim C3 \\sim S1A: within 1.7A with sigma of 0.01 and sigma for
terminal atoms of 0.02
4. Others
 Sof(C3A)=Sof(H3A)=Sof(S1A)=1-FVAR(1)
 Sof(S1)=Sof(C3)=Sof(H3)=FVAR(1)
5.a Aromatic/amide H refined with riding coordinates:
 C3(H3), C10(H10), C3A(H3A)
;
_olex2_submission_special_instructions 'No special instructions were received'

loop_
_space_group_symop_operation_xyz
'x, y, z'
'-y+3/4, x+1/4, z+1/4'
'-x, -y+1/2, z'
'y+1/4, -x+1/4, z+1/4'
'x+1/2, y+1/2, z+1/2'
'-y+5/4, x+3/4, z+3/4'
'-x+1/2, -y+1, z+1/2'
'y+3/4, -x+3/4, z+3/4'
'-x, -y, -z'
'y-3/4, -x-1/4, -z-1/4'
'x, y-1/2, -z'
'-y-1/4, x-1/4, -z-1/4'
'-x+1/2, -y+1/2, -z+1/2'
'y-1/4, -x+1/4, -z+1/4'
'x+1/2, y, -z+1/2'
'-y+1/4, x+1/4, -z+1/4'

loop_
_atom_site_label
_atom_site_type_symbol
_atom_site_fract_x
_atom_site_fract_y
_atom_site_fract_z
_atom_site_U_iso_or_equiv
_atom_site_adp_type
_atom_site_occupancy
_atom_site_site_symmetry_order
_atom_site_calc_flag
_atom_site_refinement_flags_posn
_atom_site_refinement_flags_adp
_atom_site_refinement_flags_occupancy
_atom_site_disorder_assembly
_atom_site_disorder_group
S1 S 0.20350(6) 0.41229(5) 0.18324(2) 0.0289(2) Uani 0.833(3) 1 d D U P A 1
S2 S 0.20062(4) 0.41462(4) 0.00667(2) 0.03706(16) Uani 1 1 d . . . . .
S3 S 0.30090(3) 0.58762(3) 0.02409(2) 0.02062(12) Uani 1 1 d . . . . .
S4 S 0.28682(3) 0.60038(3) 0.16460(2) 0.02154(12) Uani 1 1 d . . . . .
N1 N 0.24167(9) 0.46546(9) 0.12601(4) 0.0180(3) Uani 1 1 d . . . . .
N2 N 0.23237(9) 0.47093(9) 0.06423(4) 0.0188(3) Uani 1 1 d . . . . .
C1 C 0.18108(15) 0.36118(14) 0.21383(5) 0.0323(5) Uani 1 1 d D . . . .
C2 C 0.15499(14) 0.29131(14) 0.20812(5) 0.0346(6) Uani 1 1 d D . . . .
C3 C 0.1518(5) 0.2792(3) 0.17737(11) 0.0326(13) Uani 0.833(3) 1 d D U P A 1
H3 H 0.1355 0.2323 0.1690 0.039 Uiso 0.833(3) 1 calc R . P A 1
C4 C 0.17449(11) 0.34153(11) 0.15975(5) 0.0207(4) Uani 1 1 d D . . . .
C5 C 0.17425(11) 0.34637(11) 0.12708(5) 0.0197(4) Uani 1 1 d . . . . .
C6 C 0.14392(12) 0.28748(11) 0.11042(5) 0.0237(4) Uani 1 1 d . . . . .
C7 C 0.14313(12) 0.28822(12) 0.07934(5) 0.0237(4) Uani 1 1 d . . . . .
C8 C 0.17179(11) 0.34805(11) 0.06283(5) 0.0197(4) Uani 1 1 d . . . . .
C9 C 0.16497(11) 0.34617(11) 0.03018(5) 0.0220(4) Uani 1 1 d . . . . .
C10 C 0.12659(13) 0.28914(13) 0.01379(5) 0.0291(5) Uani 1 1 d . . . . .
H10 H 0.1021 0.2462 0.0224 0.035 Uiso 1 1 calc R . . . .
C11 C 0.12955(15) 0.30445(15) -0.01712(6) 0.0366(6) Uani 1 1 d . . . . .
C12 C 0.16704(17) 0.36856(15) -0.02398(6) 0.0386(6) Uani 1 1 d . . . . .
C13 C 0.20457(10) 0.40924(10) 0.07921(5) 0.0176(4) Uani 1 1 d . . . . .
C14 C 0.26283(11) 0.52784(10) 0.07917(4) 0.0171(4) Uani 1 1 d . . . . .
C15 C 0.27164(10) 0.52261(10) 0.11118(4) 0.0166(4) Uani 1 1 d . . . . .
C16 C 0.20623(10) 0.40847(10) 0.11091(5) 0.0176(4) Uani 1 1 d . . . . .
C17 C 0.28344(11) 0.59544(11) 0.06192(4) 0.0185(4) Uani 1 1 d . . . . .
C18 C 0.28438(12) 0.67045(12) 0.07034(5) 0.0235(4) Uani 1 1 d . . . . .
C19 C 0.30033(13) 0.72027(12) 0.04665(5) 0.0250(5) Uani 1 1 d . . . . .
C20 C 0.31205(11) 0.68454(11) 0.02024(5) 0.0205(4) Uani 1 1 d . . . . .
C21 C 0.33459(13) 0.72049(12) -0.00886(5) 0.0237(4) Uani 1 1 d . . . . .
C22 C 0.31041(13) 0.67924(12) -0.03709(5) 0.0240(4) Uani 1 1 d . . . . .
C23 C 0.33660(12) 0.72142(12) -0.06493(5) 0.0228(4) Uani 1 1 d . . . . .
C24 C 0.31847(13) 0.68054(12) -0.09395(5) 0.0235(4) Uani 1 1 d . . . . .
C25 C 0.34396(13) 0.72406(12) -0.12154(5) 0.0228(4) Uani 1 1 d . . . . .
C26 C 0.33238(13) 0.68089(12) -0.15050(5) 0.0249(5) Uani 1 1 d . . . . .
C27 C 0.35990(15) 0.72347(14) -0.17784(5) 0.0301(5) Uani 1 1 d . . . . .
C28 C 0.34844(18) 0.67951(17) -0.20660(6) 0.0399(6) Uani 1 1 d . . . . .
C29 C 0.31591(11) 0.57782(11) 0.12893(4) 0.0181(4) Uani 1 1 d . . . . .
C30 C 0.38364(12) 0.61285(12) 0.12257(5) 0.0215(4) Uani 1 1 d . . . . .
C31 C 0.41043(12) 0.65814(12) 0.14616(5) 0.0212(4) Uani 1 1 d . . . . .
C32 C 0.36389(11) 0.65939(11) 0.17024(4) 0.0199(4) Uani 1 1 d . . . . .
C33 C 0.37267(14) 0.70589(13) 0.19814(5) 0.0260(5) Uani 1 1 d . . . . .
C34 C 0.34161(12) 0.67016(12) 0.22648(5) 0.0221(4) Uani 1 1 d . . . . .
C35 C 0.35911(12) 0.71809(12) 0.25408(5) 0.0208(4) Uani 1 1 d . . . . .
C36 C 0.33300(12) 0.68122(12) 0.28294(5) 0.0225(4) Uani 1 1 d . . . . .
C37 C 0.35485(12) 0.72624(12) 0.31062(5) 0.0222(4) Uani 1 1 d . . . . .
C38 C 0.33244(13) 0.68693(12) 0.33951(5) 0.0227(4) Uani 1 1 d . . . . .
C39 C 0.35371(14) 0.73116(12) 0.36734(5) 0.0254(5) Uani 1 1 d . . . . .
C40 C 0.33631(15) 0.68949(14) 0.39620(5) 0.0292(5) Uani 1 1 d . . . . .
H19 H 0.3004(12) 0.7749(13) 0.0485(5) 0.030(6) Uiso 1 1 d . . . . .
H25A H 0.3988(12) 0.7395(11) -0.1201(4) 0.016(5) Uiso 1 1 d . . . . .
H25B H 0.3174(12) 0.7737(12) -0.1222(5) 0.020(6) Uiso 1 1 d . . . . .
H23A H 0.3125(12) 0.7740(13) -0.0644(5) 0.028(6) Uiso 1 1 d . . . . .
H38A H 0.3580(12) 0.6352(13) 0.3404(5) 0.023(6) Uiso 1 1 d . . . . .
H22A H 0.2536(12) 0.6728(12) -0.0369(5) 0.023(6) Uiso 1 1 d . . . . .
H24A H 0.2629(14) 0.6699(13) -0.0952(5) 0.034(7) Uiso 1 1 d . . . . .
H35A H 0.3353(12) 0.7669(12) 0.2517(5) 0.021(6) Uiso 1 1 d . . . . .
H26A H 0.2748(13) 0.6702(12) -0.1529(5) 0.024(6) Uiso 1 1 d . . . . .
H34A H 0.3627(12) 0.6210(12) 0.2294(5) 0.022(6) Uiso 1 1 d . . . . .
H6 H 0.1212(12) 0.2451(13) 0.1210(5) 0.030(6) Uiso 1 1 d . . . . .
H21A H 0.3914(12) 0.7257(12) -0.0087(5) 0.022(6) Uiso 1 1 d . . . . .
H35B H 0.4157(12) 0.7280(11) 0.2552(5) 0.019(5) Uiso 1 1 d . . . . .
H28A H 0.3728(15) 0.6300(16) -0.2071(6) 0.051(8) Uiso 1 1 d . . . . .
H37A H 0.3327(12) 0.7776(12) 0.3105(5) 0.023(6) Uiso 1 1 d . . . . .
H18 H 0.2733(13) 0.6851(13) 0.0895(5) 0.029(6) Uiso 1 1 d . . . . .
H27A H 0.4114(13) 0.7370(13) -0.1750(5) 0.031(6) Uiso 1 1 d . . . . .
H36A H 0.3568(13) 0.6304(14) 0.2847(5) 0.032(6) Uiso 1 1 d . . . . .
H30 H 0.4102(12) 0.6049(12) 0.1055(5) 0.023(6) Uiso 1 1 d . . . . .
H23B H 0.3941(13) 0.7323(12) -0.0631(5) 0.027(6) Uiso 1 1 d . . . . .
H21B H 0.3116(13) 0.7737(14) -0.0082(5) 0.037(7) Uiso 1 1 d . . . . .
H24B H 0.3438(12) 0.6301(13) -0.0937(5) 0.027(6) Uiso 1 1 d . . . . .
H7 H 0.1187(13) 0.2469(13) 0.0703(5) 0.030(6) Uiso 1 1 d . . . . .
H39A H 0.4070(13) 0.7432(12) 0.3665(5) 0.026(6) Uiso 1 1 d . . . . .
H33A H 0.4260(13) 0.7161(12) 0.2003(5) 0.031(6) Uiso 1 1 d . . . . .
H33B H 0.3483(13) 0.7544(14) 0.1953(5) 0.034(7) Uiso 1 1 d . . . . .
H34B H 0.2849(13) 0.6622(12) 0.2244(5) 0.026(6) Uiso 1 1 d . . . . .
H26B H 0.3597(14) 0.6307(14) -0.1494(5) 0.034(7) Uiso 1 1 d . . . . .
H38B H 0.2784(14) 0.6772(14) 0.3377(5) 0.039(7) Uiso 1 1 d . . . . .
H31 H 0.4557(13) 0.6870(12) 0.1453(5) 0.029(6) Uiso 1 1 d . . . . .
H27B H 0.3316(14) 0.7739(14) -0.1798(6) 0.040(7) Uiso 1 1 d . . . . .
H37B H 0.4094(13) 0.7324(12) 0.3112(5) 0.026(6) Uiso 1 1 d . . . . .
H39B H 0.3270(14) 0.7810(14) 0.3662(5) 0.037(7) Uiso 1 1 d . . . . .
H40A H 0.2822(15) 0.6800(14) 0.3979(6) 0.044(8) Uiso 1 1 d . . . . .
H22B H 0.3338(13) 0.6284(13) -0.0372(5) 0.033(7) Uiso 1 1 d . . . . .
H11 H 0.1073(14) 0.2736(14) -0.0313(5) 0.039(7) Uiso 1 1 d . . . . .
H36B H 0.2768(14) 0.6749(13) 0.2827(5) 0.039(7) Uiso 1 1 d . . . . .
H12 H 0.1761(17) 0.3885(16) -0.0434(7) 0.063(9) Uiso 1 1 d . . . . .
H40B H 0.3634(13) 0.6409(14) 0.3969(5) 0.032(7) Uiso 1 1 d . . . . .
H28B H 0.2948(16) 0.6723(15) -0.2097(6) 0.050(8) Uiso 1 1 d . . . . .
H40C H 0.3528(14) 0.7208(15) 0.4134(6) 0.044(7) Uiso 1 1 d . . . . .
H28C H 0.3675(16) 0.7077(16) -0.2229(6) 0.053(9) Uiso 1 1 d . . . . .
C3A C 0.1864(15) 0.3908(8) 0.18438(19) 0.047(5) Uani 0.167(3) 1 d D U P A 2
H3A H 0.1979 0.4431 0.1812 0.056 Uiso 0.167(3) 1 calc R . P A 2
S1A S 0.1450(7) 0.2595(4) 0.17493(15) 0.0301(15) Uani 0.167(3) 1 d D U P A 2
H1 H 0.1898(15) 0.3806(15) 0.2316(6) 0.044(8) Uiso 1 1 d . . . . .
H2 H 0.1402(15) 0.2538(15) 0.2220(6) 0.050(8) Uiso 1 1 d . . . . .

loop_
_atom_site_aniso_label
_atom_site_aniso_U_11
_atom_site_aniso_U_22
_atom_site_aniso_U_33
_atom_site_aniso_U_23
_atom_site_aniso_U_13
_atom_site_aniso_U_12
S1 0.0455(5) 0.0225(5) 0.0187(3) 0.0025(3) 0.0010(3) -0.0069(3)
S2 0.0552(4) 0.0319(3) 0.0241(3) -0.0019(3) -0.0026(3) -0.0091(3)
S3 0.0280(3) 0.0172(2) 0.0166(2) -0.0001(2) 0.0020(2) -0.00041(18)
S4 0.0207(2) 0.0269(3) 0.0171(2) -0.0031(2) 0.0036(2) -0.00433(19)
N1 0.0170(8) 0.0174(8) 0.0195(8) 0.0008(7) 0.0016(7) 0.0006(6)
N2 0.0183(8) 0.0178(8) 0.0203(8) -0.0013(7) 0.0010(7) 0.0014(6)
C1 0.0403(14) 0.0360(13) 0.0207(11) 0.0026(11) 0.0028(11) -0.0056(10)
C2 0.0392(14) 0.0309(12) 0.0337(13) 0.0094(11) 0.0082(12) -0.0046(10)
C3 0.038(2) 0.030(3) 0.030(2) -0.0151(18) 0.0003(16) -0.014(2)
C4 0.0182(9) 0.0190(10) 0.0250(10) 0.0025(8) 0.0002(8) 0.0001(7)
C5 0.0163(9) 0.0180(9) 0.0246(10) 0.0024(8) 0.0009(8) 0.0015(7)
C6 0.0243(10) 0.0165(9) 0.0302(11) 0.0018(9) 0.0017(9) -0.0018(8)
C7 0.0230(10) 0.0196(10) 0.0286(11) -0.0032(9) -0.0014(9) -0.0030(8)
C8 0.0170(9) 0.0173(9) 0.0248(10) -0.0044(8) 0.0005(8) 0.0025(7)
C9 0.0206(10) 0.0196(10) 0.0257(11) -0.0018(9) 0.0002(9) 0.0043(7)
C10 0.0372(13) 0.0282(12) 0.0219(11) -0.0036(9) -0.0015(10) 0.0021(9)
C11 0.0459(15) 0.0339(13) 0.0299(13) -0.0113(11) -0.0053(12) -0.0015(11)
C12 0.0603(17) 0.0343(14) 0.0213(11) -0.0062(11) -0.0032(12) -0.0018(12)
C13 0.0142(9) 0.0160(9) 0.0225(10) 0.0002(8) 0.0013(8) 0.0037(7)
C14 0.0165(9) 0.0172(9) 0.0176(9) 0.0005(8) 0.0036(8) 0.0019(7)
C15 0.0157(9) 0.0167(9) 0.0174(9) -0.0002(8) 0.0019(8) 0.0017(7)
C16 0.0156(9) 0.0156(9) 0.0215(10) -0.0007(8) 0.0009(8) 0.0031(7)
C17 0.0202(9) 0.0200(9) 0.0153(9) 0.0016(8) 0.0006(8) 0.0006(7)
C18 0.0326(12) 0.0199(10) 0.0181(10) -0.0006(9) 0.0013(9) 0.0020(8)
C19 0.0358(12) 0.0155(10) 0.0237(11) 0.0008(9) -0.0028(10) 0.0008(8)
C20 0.0231(10) 0.0181(9) 0.0204(10) 0.0023(8) -0.0021(8) -0.0013(7)
C21 0.0287(11) 0.0224(10) 0.0200(10) 0.0023(9) -0.0007(9) -0.0011(8)
C22 0.0312(12) 0.0206(10) 0.0203(10) 0.0021(9) 0.0026(9) 0.0000(8)
C23 0.0266(11) 0.0205(10) 0.0212(10) 0.0028(9) 0.0017(9) 0.0022(8)
C24 0.0327(12) 0.0180(10) 0.0199(10) 0.0011(9) 0.0040(9) -0.0005(8)
C25 0.0265(11) 0.0212(10) 0.0208(10) 0.0023(9) 0.0007(9) 0.0021(8)
C26 0.0299(12) 0.0216(10) 0.0233(11) 0.0008(9) 0.0002(9) -0.0022(8)
C27 0.0373(13) 0.0310(12) 0.0221(11) 0.0011(10) 0.0032(10) -0.0068(10)
C28 0.0545(18) 0.0422(16) 0.0231(12) -0.0029(12) 0.0023(13) -0.0077(13)
C29 0.0215(10) 0.0174(9) 0.0153(9) -0.0006(8) 0.0011(8) 0.0000(7)
C30 0.0249(11) 0.0227(10) 0.0171(10) -0.0006(8) 0.0046(9) -0.0016(8)
C31 0.0218(10) 0.0228(10) 0.0189(10) 0.0022(8) 0.0004(8) -0.0049(8)
C32 0.0220(10) 0.0199(9) 0.0178(9) 0.0004(8) -0.0011(8) -0.0015(7)
C33 0.0336(12) 0.0261(11) 0.0183(10) -0.0035(9) 0.0014(10) -0.0078(9)
C34 0.0247(11) 0.0227(10) 0.0188(10) -0.0021(9) 0.0012(9) -0.0020(8)
C35 0.0246(10) 0.0216(10) 0.0161(9) -0.0013(8) -0.0004(9) 0.0002(8)
C36 0.0235(11) 0.0243(11) 0.0196(10) -0.0011(9) 0.0013(9) -0.0028(8)
C37 0.0256(11) 0.0217(10) 0.0193(10) -0.0017(9) 0.0004(9) -0.0017(8)
C38 0.0254(11) 0.0249(11) 0.0179(10) -0.0026(9) 0.0000(9) -0.0043(8)
C39 0.0335(12) 0.0232(11) 0.0195(10) -0.0029(9) -0.0030(10) -0.0007(9)
C40 0.0364(13) 0.0315(12) 0.0197(11) -0.0011(10) -0.0011(10) 0.0022(10)
C3A 0.054(9) 0.026(8) 0.060(8) 0.013(7) 0.002(7) 0.001(7)
S1A 0.044(3) 0.022(3) 0.025(2) -0.009(2) 0.002(2) -0.011(2)

loop_
_atom_type_symbol
_atom_type_description
_atom_type_scat_dispersion_real
_atom_type_scat_dispersion_imag
_atom_type_scat_source
C C 0.0033 0.0016 'International Tables Vol C Tables 4.2.6.8 and 6.1.1.4'
H H 0.0000 0.0000 'International Tables Vol C Tables 4.2.6.8 and 6.1.1.4'
N N 0.0061 0.0033 'International Tables Vol C Tables 4.2.6.8 and 6.1.1.4'
S S 0.1246 0.1234 'International Tables Vol C Tables 4.2.6.8 and 6.1.1.4'

loop_
_exptl_crystal_face_index_h
_exptl_crystal_face_index_k
_exptl_crystal_face_index_l
_exptl_crystal_face_perp_dist
_exptl_oxdiff_crystal_face_indexfrac_h
_exptl_oxdiff_crystal_face_indexfrac_k
_exptl_oxdiff_crystal_face_indexfrac_l
_exptl_oxdiff_crystal_face_x
_exptl_oxdiff_crystal_face_y
_exptl_oxdiff_crystal_face_z
0 0 1 0.4211 -0.0009 -0.0014 1.0053 0.0062 0.0079 0.0124
-1 1 -5 0.3893 -0.9968 1.0039 -5.0302 -0.0199 0.0053 -0.0958
0 -1 -2 0.2869 0.0003 -0.9961 -2.0063 -0.0436 -0.0269 -0.0018
-1 1 -2 0.4033 -0.9996 0.9997 -2.0141 -0.0013 0.0288 -0.0587
1 0 -2 0.1988 1.0050 0.0049 -2.0117 0.0078 -0.0491 -0.0138
-1 0 1 0.1772 -1.0040 -0.0035 1.0063 -0.0140 0.0412 0.0014
1 0 1 0.3507 1.0022 0.0007 1.0044 0.0264 -0.0255 0.0233
0 -1 1 0.2238 -0.0025 -1.0003 1.0097 -0.0250 -0.0033 0.0353
0 1 1 0.2572 0.0006 0.9975 1.0010 0.0374 0.0190 -0.0106
0 0 -1 0.3431 0.0009 0.0014 -1.0053 -0.0062 -0.0079 -0.0124

loop_
_geom_angle_atom_site_label_1
_geom_angle_atom_site_label_2
_geom_angle_atom_site_label_3
_geom_angle
C1 S1 C4 92.59(12)
C12 S2 C9 92.11(12)
C20 S3 C17 92.30(10)
C32 S4 C29 92.39(9)
C15 N1 C16 119.57(17)
C14 N2 C13 119.82(17)
S1 C1 H1 119.4(17)
C2 C1 S1 114.4(2)
C2 C1 C3A 100.4(5)
C2 C1 H1 126.1(17)
C3A C1 H1 133.4(18)
C1 C2 C3 110.1(3)
C1 C2 S1A 122.5(3)
C1 C2 H2 127.6(16)
C3 C2 H2 122.4(16)
S1A C2 H2 109.9(16)
C2 C3 H3 122.4
C2 C3 C4 115.2(3)
C4 C3 H3 122.4
C3 C4 S1 107.7(2)
C3 C4 C5 127.2(3)
C5 C4 S1 125.09(15)
C5 C4 S1A 117.0(3)
C3A C4 C5 137.9(5)
C3A C4 S1A 104.7(5)
C6 C5 C4 119.83(18)
C6 C5 C16 116.69(19)
C16 C5 C4 123.46(18)
C5 C6 C7 122.5(2)
C5 C6 H6 118.0(14)
C7 C6 H6 119.4(14)
C6 C7 H7 115.6(14)
C8 C7 C6 122.7(2)
C8 C7 H7 121.6(14)
C7 C8 C9 119.18(18)
C7 C8 C13 116.44(19)
C13 C8 C9 124.36(19)
C8 C9 S2 124.50(15)
C10 C9 S2 110.50(16)
C10 C9 C8 124.97(19)
C9 C10 H10 124.5
C11 C10 C9 111.0(2)
C11 C10 H10 124.5
C10 C11 H11 123.3(15)
C12 C11 C10 113.8(2)
C12 C11 H11 122.9(15)
S2 C12 H12 120.4(18)
C11 C12 S2 112.6(2)
C11 C12 H12 127.0(18)
N2 C13 C8 119.32(18)
N2 C13 C16 119.49(17)
C16 C13 C8 121.15(18)
N2 C14 C15 120.00(17)
N2 C14 C17 116.59(17)
C15 C14 C17 123.36(17)
N1 C15 C14 120.52(17)
N1 C15 C29 116.09(17)
C14 C15 C29 123.35(17)
N1 C16 C5 119.36(18)
N1 C16 C13 120.03(17)
C13 C16 C5 120.53(18)
C14 C17 S3 119.89(14)
C18 C17 S3 110.16(15)
C18 C17 C14 129.59(18)
C17 C18 C19 113.10(19)
C17 C18 H18 121.7(14)
C19 C18 H18 125.2(14)
C18 C19 H19 123.7(14)
C20 C19 C18 113.76(19)
C20 C19 H19 122.4(14)
C19 C20 S3 110.64(16)
C19 C20 C21 127.17(18)
C21 C20 S3 122.15(15)
C20 C21 C22 116.74(17)
C20 C21 H21A 107.1(12)
C20 C21 H21B 104.7(14)
C22 C21 H21A 109.2(12)
C22 C21 H21B 110.6(14)
H21A C21 H21B 108.1(18)
C21 C22 C23 111.54(17)
C21 C22 H22A 109.0(12)
C21 C22 H22B 108.8(14)
C23 C22 H22A 111.2(12)
C23 C22 H22B 108.1(14)
H22A C22 H22B 108.2(18)
C22 C23 H23A 107.3(13)
C22 C23 H23B 108.8(12)
C24 C23 C22 114.15(17)
C24 C23 H23A 111.2(13)
C24 C23 H23B 111.1(12)
H23A C23 H23B 103.8(17)
C23 C24 C25 113.41(17)
C23 C24 H24A 109.9(14)
C23 C24 H24B 108.5(13)
C25 C24 H24A 109.8(14)
C25 C24 H24B 109.1(13)
H24A C24 H24B 105.9(19)
C24 C25 H25A 111.4(12)
C24 C25 H25B 109.1(12)
C26 C25 C24 113.94(18)
C26 C25 H25A 108.7(12)
C26 C25 H25B 110.6(12)
H25A C25 H25B 102.5(16)
C25 C26 H26A 108.0(12)
C25 C26 H26B 109.4(14)
C27 C26 C25 113.80(18)
C27 C26 H26A 108.6(12)
C27 C26 H26B 108.7(14)
H26A C26 H26B 108.2(18)
C26 C27 C28 113.2(2)
C26 C27 H27A 108.7(14)
C26 C27 H27B 110.0(14)
C28 C27 H27A 111.7(14)
C28 C27 H27B 107.8(14)
H27A C27 H27B 105.1(19)
C27 C28 H28A 114.6(17)
C27 C28 H28B 108.8(16)
C27 C28 H28C 110.2(17)
H28A C28 H28B 108(2)
H28A C28 H28C 107(2)
H28B C28 H28C 108(2)
C15 C29 S4 119.67(14)
C30 C29 S4 110.31(15)
C30 C29 C15 129.83(18)
C29 C30 C31 112.86(18)
C29 C30 H30 123.5(14)
C31 C30 H30 123.5(14)
C30 C31 H31 123.7(14)
C32 C31 C30 114.05(18)
C32 C31 H31 122.2(14)
C31 C32 S4 110.31(15)
C31 C32 C33 127.67(19)
C33 C32 S4 122.00(15)
C32 C33 C34 115.83(17)
C32 C33 H33A 106.7(14)
C32 C33 H33B 109.1(15)
C34 C33 H33A 110.1(14)
C34 C33 H33B 108.4(15)
H33A C33 H33B 106.4(19)
C33 C34 C35 112.22(17)
C33 C34 H34A 110.5(13)
C33 C34 H34B 109.6(13)
C35 C34 H34A 108.2(13)
C35 C34 H34B 110.4(13)
H34A C34 H34B 105.8(18)
C34 C35 H35A 108.2(13)
C34 C35 H35B 109.4(12)
C36 C35 C34 113.27(17)
C36 C35 H35A 110.2(13)
C36 C35 H35B 109.2(12)
H35A C35 H35B 106.3(17)
C35 C36 C37 113.45(17)
C35 C36 H36A 109.0(14)
C35 C36 H36B 109.8(14)
C37 C36 H36A 107.3(14)
C37 C36 H36B 108.5(14)
H36A C36 H36B 108.7(19)
C36 C37 H37A 111.9(13)
C36 C37 H37B 109.3(13)
C38 C37 C36 113.23(17)
C38 C37 H37A 108.6(13)
C38 C37 H37B 106.6(13)
H37A C37 H37B 106.9(18)
C37 C38 H38A 109.0(13)
C37 C38 H38B 105.1(15)
C39 C38 C37 113.89(18)
C39 C38 H38A 108.5(12)
C39 C38 H38B 113.8(15)
H38A C38 H38B 106.2(19)
C38 C39 C40 113.90(19)
C38 C39 H39A 108.7(13)
C38 C39 H39B 107.0(14)
C40 C39 H39A 109.6(14)
C40 C39 H39B 111.9(14)
H39A C39 H39B 105.3(19)
C39 C40 H40A 110.3(16)
C39 C40 H40B 110.6(14)
C39 C40 H40C 109.8(15)
H40A C40 H40B 109(2)
H40A C40 H40C 109(2)
H40B C40 H40C 108(2)
C1 C3A H3A 120.3
C4 C3A C1 119.3(9)
C4 C3A H3A 120.3
C2 S1A C4 92.5(3)

loop_
_geom_bond_atom_site_label_1
_geom_bond_atom_site_label_2
_geom_bond_distance
S1 C1 1.687(2)
S1 C4 1.707(2)
S2 C9 1.718(2)
S2 C12 1.701(2)
S3 C17 1.730(2)
S3 C20 1.722(2)
S4 C29 1.726(2)
S4 C32 1.724(2)
N1 C15 1.314(2)
N1 C16 1.360(2)
N2 C13 1.366(2)
N2 C14 1.317(2)
C1 C2 1.335(3)
C1 C3A 1.423(9)
C1 H1 0.88(3)
C2 C3 1.397(5)
C2 S1A 1.600(7)
C2 H2 0.94(3)
C3 H3 0.9500
C3 C4 1.408(5)
C4 C5 1.468(3)
C4 C3A 1.420(9)
C4 S1A 1.676(6)
C5 C6 1.383(3)
C5 C16 1.425(3)
C6 C7 1.395(3)
C6 H6 0.97(2)
C7 C8 1.381(3)
C7 H7 0.94(2)
C8 C9 1.470(3)
C8 C13 1.424(3)
C9 C10 1.414(3)
C10 H10 0.9500
C10 C11 1.413(3)
C11 C12 1.340(4)
C11 H11 0.92(2)
C12 H12 0.95(3)
C13 C16 1.422(3)
C14 C15 1.448(3)
C14 C17 1.463(3)
C15 C29 1.476(3)
C17 C18 1.371(3)
C18 C19 1.405(3)
C18 H18 0.92(2)
C19 C20 1.356(3)
C19 H19 0.96(2)
C20 C21 1.503(3)
C21 C22 1.520(3)
C21 H21A 1.00(2)
C21 H21B 1.02(2)
C22 C23 1.524(3)
C22 H22A 1.00(2)
C22 H22B 0.98(2)
C23 C24 1.520(3)
C23 H23A 1.02(2)
C23 H23B 1.03(2)
C24 C25 1.522(3)
C24 H24A 1.00(2)
C24 H24B 0.99(2)
C25 C26 1.518(3)
C25 H25A 1.00(2)
C25 H25B 0.99(2)
C26 C27 1.516(3)
C26 H26A 1.03(2)
C26 H26B 1.00(2)
C27 C28 1.517(3)
C27 H27A 0.94(2)
C27 H27B 1.02(2)
C28 H28A 0.97(3)
C28 H28B 0.96(3)
C28 H28C 0.95(3)
C29 C30 1.369(3)
C30 C31 1.405(3)
C30 H30 0.91(2)
C31 C32 1.355(3)
C31 H31 0.94(2)
C32 C33 1.503(3)
C33 C34 1.519(3)
C33 H33A 0.96(2)
C33 H33B 0.96(2)
C34 C35 1.529(3)
C34 H34A 0.95(2)
C34 H34B 1.01(2)
C35 C36 1.519(3)
C35 H35A 0.96(2)
C35 H35B 1.01(2)
C36 C37 1.521(3)
C36 H36A 0.99(2)
C36 H36B 0.99(2)
C37 C38 1.521(3)
C37 H37A 0.98(2)
C37 H37B 0.97(2)
C38 C39 1.517(3)
C38 H38A 1.01(2)
C38 H38B 0.97(2)
C39 C40 1.519(3)
C39 H39A 0.96(2)
C39 H39B 0.99(2)
C40 H40A 0.97(3)
C40 H40B 0.98(2)
C40 H40C 0.99(3)
C3A H3A 0.9500
